data_2019721
loop_
_publ_author_name
'Yoshiwaka, Sayaka'
'Sasagawa, Kosuke'
'Noguchi, Keiichi'
'Yonezawa, Noriyuki'
'Okamoto, Akiko'

_publ_section_title
;
 Comparative structural analysis of
 2,7-diethoxy-1,8-bis(4-phenoxybenzoyl)naphthalene and its homologues:
 orientation of the 4-phenoxybenzoyl groups at the 1- and 8-positions of
 the naphthalene ring
;
_journal_coeditor_code KY3065
_journal_issue 12
_journal_name_full 'Acta Crystallographica Section C'
_journal_page_first
;
;
_journal_paper_doi 10.1107/S2053229614022967
_journal_volume 70
_journal_year 2014
_chemical_formula_iupac 'C40 H32 O6'
_chemical_formula_moiety 'C40 H32 O6'
_chemical_formula_sum 'C40 H32 O6'
_chemical_formula_weight 608.66
_chemical_name_systematic
;
2,7-diethoxy-1,8-bis(4-phenoxybenzoyl)naphthalene
;
_space_group_IT_number 60
_symmetry_cell_setting orthorhombic
_symmetry_space_group_name_Hall '-P 2n 2ab'
_symmetry_space_group_name_H-M 'P b c n'
_atom_sites_solution_hydrogens geom
_atom_sites_solution_primary direct
_atom_sites_solution_secondary difmap
_audit_creation_method SHELXL97
_cell_angle_alpha 90.00
_cell_angle_beta 90.00
_cell_angle_gamma 90.00
_cell_formula_units_Z 4
_cell_length_a 10.27720(19)
_cell_length_b 19.3360(4)
_cell_length_c 15.9587(3)
_cell_measurement_reflns_used 37024
_cell_measurement_temperature 193(2)
_cell_measurement_theta_max 68.19
_cell_measurement_theta_min 3.59
_cell_volume 3171.31(11)
_computing_cell_refinement
;
PROCESS-AUTO (Rigaku, 1998
;
_computing_data_collection
;
PROCESS-AUTO (Rigaku, 1998)
;
_computing_data_reduction
;
CrystalStructure (Rigaku, 2007)
;
_computing_molecular_graphics
;
ORTEPIII (Burnett & Johnson, 1996)
;
_computing_publication_material
;
SHELXL97 (Sheldrick, 2008)
;
_computing_structure_refinement
;
SHELXL97 (Sheldrick, 2008)
;
_computing_structure_solution
;
SIR2004 (Burla <i>et al.</i>, 2005)
;
_diffrn_ambient_temperature 193(2)
_diffrn_detector_area_resol_mean 10.000
_diffrn_measured_fraction_theta_full 1.000
_diffrn_measured_fraction_theta_max 1.000
_diffrn_measurement_device_type 'Rigaku R-AXIS RAPID'
_diffrn_measurement_method \w
_diffrn_radiation_monochromator graphite
_diffrn_radiation_source 'fine-focus sealed tube'
_diffrn_radiation_type CuK\a
_diffrn_radiation_wavelength 1.54187
_diffrn_reflns_av_R_equivalents 0.0389
_diffrn_reflns_av_sigmaI/netI 0.0127
_diffrn_reflns_limit_h_max 12
_diffrn_reflns_limit_h_min -12
_diffrn_reflns_limit_k_max 23
_diffrn_reflns_limit_k_min -23
_diffrn_reflns_limit_l_max 19
_diffrn_reflns_limit_l_min -19
_diffrn_reflns_number 53303
_diffrn_reflns_theta_full 68.23
_diffrn_reflns_theta_max 68.23
_diffrn_reflns_theta_min 4.57
_exptl_absorpt_coefficient_mu 0.686
_exptl_absorpt_correction_T_max 0.8750
_exptl_absorpt_correction_T_min 0.6451
_exptl_absorpt_correction_type numerical
_exptl_absorpt_process_details
;
(NUMABS; Higashi, 1999)
;
_exptl_crystal_colour colourless
_exptl_crystal_density_diffrn 1.275
_exptl_crystal_density_method 'not measured'
_exptl_crystal_description block
_exptl_crystal_F_000 1280
_exptl_crystal_size_max 0.70
_exptl_crystal_size_mid 0.40
_exptl_crystal_size_min 0.20
_refine_diff_density_max 0.240
_refine_diff_density_min -0.137
_refine_ls_extinction_coef 0.0037(2)
_refine_ls_extinction_expression Fc^*^=kFc[1+0.001xFc^2^\l^3^/sin(2\q)]^-1/4^
_refine_ls_extinction_method
;
SHELXL97 (Sheldrick, 2008)
;
_refine_ls_goodness_of_fit_ref 1.027
_refine_ls_hydrogen_treatment constr
_refine_ls_matrix_type full
_refine_ls_number_parameters 211
_refine_ls_number_reflns 2912
_refine_ls_number_restraints 0
_refine_ls_restrained_S_all 1.027
_refine_ls_R_factor_all 0.0396
_refine_ls_R_factor_gt 0.0377
_refine_ls_shift/su_max 0.000
_refine_ls_shift/su_mean 0.000
_refine_ls_structure_factor_coef Fsqd
_refine_ls_weighting_details 'calc w = 1/[\s^2^(Fo^2^)+(0.0545P)^2^+0.9251P] where P=(Fo^2^+2Fc^2^)/3'
_refine_ls_weighting_scheme calc
_refine_ls_wR_factor_gt 0.1036
_refine_ls_wR_factor_ref 0.1052
_reflns_number_gt 2693
_reflns_number_total 2912
_reflns_threshold_expression I>2\s(I)
_cod_data_source_file ky3065sup1.cf
_cod_data_source_block I
_cod_original_cell_volume 3171.31(10)
_cod_database_code 2019721
_cod_database_fobs_code 2019721

loop_
_symmetry_equiv_pos_site_id
_symmetry_equiv_pos_as_xyz
1 'x, y, z'
2 '-x+1/2, y+1/2, z'
3 'x, -y, z+1/2'
4 '-x+1/2, -y+1/2, z+1/2'
5 '-x, -y, -z'
6 'x-1/2, -y-1/2, -z'
7 '-x, y, -z-1/2'
8 'x-1/2, y-1/2, -z-1/2'

loop_
_atom_site_type_symbol
_atom_site_label
_atom_site_fract_x
_atom_site_fract_y
_atom_site_fract_z
_atom_site_U_iso_or_equiv
_atom_site_adp_type
_atom_site_calc_flag
_atom_site_refinement_flags
_atom_site_occupancy
_atom_site_symmetry_multiplicity
O O1 0.13283(9) 0.46898(4) 0.19937(5) 0.0397(2) Uani d . 1 1
O O2 0.21433(13) 0.34782(5) 0.56600(6) 0.0600(3) Uani d . 1 1
O O3 0.33768(9) 0.57468(5) 0.30505(6) 0.0449(3) Uani d . 1 1
C C1 0.11827(12) 0.57505(6) 0.27148(7) 0.0317(3) Uani d . 1 1
C C2 0.0000 0.60930(8) 0.2500 0.0313(4) Uani d S 1 2
C C3 0.0000 0.68332(8) 0.2500 0.0358(4) Uani d S 1 2
C C4 0.11515(14) 0.71924(6) 0.27090(8) 0.0416(3) Uani d . 1 1
H H4 0.1144 0.7684 0.2710 0.050 Uiso calc R 1 1
C C5 0.22693(13) 0.68565(7) 0.29084(8) 0.0415(3) Uani d . 1 1
H H5 0.3033 0.7109 0.3045 0.050 Uiso calc R 1 1
C C6 0.22789(12) 0.61281(6) 0.29091(7) 0.0365(3) Uani d . 1 1
C C7 0.43662(15) 0.60159(9) 0.35856(10) 0.0579(4) Uani d . 1 1
H H7A 0.3972 0.6248 0.4077 0.069 Uiso calc R 1 1
H H7B 0.4907 0.6356 0.3280 0.069 Uiso calc R 1 1
C C8 0.51758(17) 0.54145(11) 0.38592(12) 0.0726(5) Uani d . 1 1
H H8A 0.5567 0.5194 0.3367 0.087 Uiso calc R 1 1
H H8B 0.4626 0.5079 0.4154 0.087 Uiso calc R 1 1
H H8C 0.5865 0.5576 0.4236 0.087 Uiso calc R 1 1
C C9 0.13528(11) 0.49754(6) 0.26737(7) 0.0321(3) Uani d . 1 1
C C10 0.15593(11) 0.45828(6) 0.34619(7) 0.0323(3) Uani d . 1 1
C C11 0.14385(12) 0.48891(6) 0.42496(7) 0.0344(3) Uani d . 1 1
H H11 0.1232 0.5367 0.4288 0.041 Uiso calc R 1 1
C C12 0.16128(13) 0.45109(6) 0.49740(8) 0.0374(3) Uani d . 1 1
H H12 0.1524 0.4725 0.5507 0.045 Uiso calc R 1 1
C C13 0.19186(13) 0.38145(7) 0.49138(8) 0.0402(3) Uani d . 1 1
C C14 0.20423(14) 0.34955(7) 0.41393(8) 0.0437(3) Uani d . 1 1
H H14 0.2252 0.3018 0.4104 0.052 Uiso calc R 1 1
C C15 0.18572(13) 0.38808(6) 0.34184(8) 0.0382(3) Uani d . 1 1
H H15 0.1934 0.3664 0.2887 0.046 Uiso calc R 1 1
C C16 0.20790(16) 0.27600(7) 0.56803(8) 0.0463(3) Uani d . 1 1
C C17 0.32062(15) 0.23955(8) 0.58386(9) 0.0500(4) Uani d . 1 1
H H17 0.4017 0.2628 0.5883 0.060 Uiso calc R 1 1
C C18 0.31364(16) 0.16863(8) 0.59322(11) 0.0550(4) Uani d . 1 1
H H18 0.3907 0.1428 0.6036 0.066 Uiso calc R 1 1
C C19 0.19545(16) 0.13497(8) 0.58764(10) 0.0544(4) Uani d . 1 1
H H19 0.1911 0.0863 0.5949 0.065 Uiso calc R 1 1
C C20 0.08421(16) 0.17198(9) 0.57157(9) 0.0551(4) Uani d . 1 1
H H20 0.0031 0.1487 0.5672 0.066 Uiso calc R 1 1
C C21 0.08986(16) 0.24321(8) 0.56170(9) 0.0530(4) Uani d . 1 1
H H21 0.0130 0.2690 0.5507 0.064 Uiso calc R 1 1

loop_
_atom_site_aniso_label
_atom_site_aniso_U_11
_atom_site_aniso_U_22
_atom_site_aniso_U_33
_atom_site_aniso_U_12
_atom_site_aniso_U_13
_atom_site_aniso_U_23
O1 0.0523(5) 0.0367(5) 0.0300(4) 0.0042(4) -0.0024(4) -0.0048(4)
O2 0.1093(10) 0.0380(5) 0.0327(5) 0.0096(5) -0.0134(5) 0.0023(4)
O3 0.0355(5) 0.0485(5) 0.0506(6) 0.0000(4) -0.0096(4) -0.0048(4)
C1 0.0375(6) 0.0318(6) 0.0257(6) 0.0001(5) -0.0013(5) -0.0009(4)
C2 0.0391(9) 0.0307(8) 0.0242(7) 0.000 -0.0011(6) 0.000
C3 0.0473(10) 0.0300(8) 0.0301(8) 0.000 0.0004(7) 0.000
C4 0.0559(8) 0.0300(6) 0.0389(7) -0.0055(5) 0.0000(6) -0.0028(5)
C5 0.0457(7) 0.0397(7) 0.0390(7) -0.0105(6) -0.0029(6) -0.0044(5)
C6 0.0386(7) 0.0404(7) 0.0305(6) -0.0006(5) -0.0023(5) -0.0019(5)
C7 0.0460(8) 0.0733(10) 0.0543(9) -0.0046(7) -0.0164(7) -0.0063(8)
C8 0.0520(10) 0.1006(14) 0.0650(10) 0.0036(9) -0.0208(8) 0.0123(10)
C9 0.0308(6) 0.0343(6) 0.0313(6) 0.0017(5) -0.0013(5) -0.0025(5)
C10 0.0316(6) 0.0335(6) 0.0316(6) 0.0030(5) -0.0024(5) -0.0014(5)
C11 0.0380(6) 0.0316(6) 0.0337(6) 0.0047(5) -0.0023(5) -0.0033(5)
C12 0.0435(7) 0.0387(6) 0.0298(6) 0.0038(5) -0.0025(5) -0.0049(5)
C13 0.0504(8) 0.0388(7) 0.0313(6) 0.0046(6) -0.0052(5) 0.0022(5)
C14 0.0606(9) 0.0326(6) 0.0378(7) 0.0104(6) -0.0037(6) -0.0020(5)
C15 0.0479(7) 0.0361(6) 0.0305(6) 0.0064(5) -0.0014(5) -0.0047(5)
C16 0.0683(10) 0.0416(7) 0.0291(6) 0.0069(6) -0.0020(6) 0.0033(5)
C17 0.0511(8) 0.0509(8) 0.0480(8) -0.0025(6) 0.0044(6) 0.0074(6)
C18 0.0526(9) 0.0488(8) 0.0634(10) 0.0098(7) 0.0031(7) 0.0122(7)
C19 0.0650(10) 0.0433(8) 0.0549(9) -0.0013(7) -0.0020(7) 0.0105(6)
C20 0.0521(9) 0.0625(9) 0.0508(9) -0.0059(7) -0.0017(7) -0.0017(7)
C21 0.0567(9) 0.0606(9) 0.0418(7) 0.0156(7) -0.0101(6) -0.0038(6)

loop_
_atom_type_symbol
_atom_type_description
_atom_type_scat_dispersion_real
_atom_type_scat_dispersion_imag
_atom_type_scat_source
C C 0.0181 0.0091 'International Tables Vol C Tables 4.2.6.8 and 6.1.1.4'
H H 0.0000 0.0000 'International Tables Vol C Tables 4.2.6.8 and 6.1.1.4'
O O 0.0492 0.0322 'International Tables Vol C Tables 4.2.6.8 and 6.1.1.4'

loop_
_geom_angle_atom_site_label_1
_geom_angle_atom_site_label_2
_geom_angle_atom_site_label_3
_geom_angle_site_symmetry_1
_geom_angle_site_symmetry_3
_geom_angle
C13 O2 C16 . . 118.94(10)
C6 O3 C7 . . 119.39(11)
C6 C1 C2 . . 120.33(11)
C6 C1 C9 . . 116.16(10)
C2 C1 C9 . . 123.31(10)
C1 C2 C1 . 7_556 124.65(14)
C1 C2 C3 . . 117.67(7)
C1 C2 C3 7_556 . 117.67(7)
C4 C3 C4 . 7_556 121.06(15)
C4 C3 C2 . . 119.47(8)
C4 C3 C2 7_556 . 119.47(8)
C5 C4 C3 . . 121.94(12)
C5 C4 H4 . . 119.0
C3 C4 H4 . . 119.0
C4 C5 C6 . . 118.99(12)
C4 C5 H5 . . 120.5
C6 C5 H5 . . 120.5
O3 C6 C1 . . 115.24(11)
O3 C6 C5 . . 123.05(11)
C1 C6 C5 . . 121.60(12)
O3 C7 C8 . . 106.74(13)
O3 C7 H7A . . 110.4
C8 C7 H7A . . 110.4
O3 C7 H7B . . 110.4
C8 C7 H7B . . 110.4
H7A C7 H7B . . 108.6
C7 C8 H8A . . 109.5
C7 C8 H8B . . 109.5
H8A C8 H8B . . 109.5
C7 C8 H8C . . 109.5
H8A C8 H8C . . 109.5
H8B C8 H8C . . 109.5
O1 C9 C10 . . 121.74(11)
O1 C9 C1 . . 119.09(10)
C10 C9 C1 . . 119.16(9)
C15 C10 C11 . . 118.56(11)
C15 C10 C9 . . 119.18(10)
C11 C10 C9 . . 122.25(10)
C12 C11 C10 . . 121.22(11)
C12 C11 H11 . . 119.4
C10 C11 H11 . . 119.4
C11 C12 C13 . . 119.10(11)
C11 C12 H12 . . 120.4
C13 C12 H12 . . 120.4
O2 C13 C12 . . 115.91(11)
O2 C13 C14 . . 123.07(11)
C12 C13 C14 . . 120.96(11)
C15 C14 C13 . . 119.26(12)
C15 C14 H14 . . 120.4
C13 C14 H14 . . 120.4
C14 C15 C10 . . 120.89(11)
C14 C15 H15 . . 119.6
C10 C15 H15 . . 119.6
C21 C16 C17 . . 121.32(13)
C21 C16 O2 . . 120.11(13)
C17 C16 O2 . . 118.33(14)
C16 C17 C18 . . 118.91(14)
C16 C17 H17 . . 120.5
C18 C17 H17 . . 120.5
C19 C18 C17 . . 120.43(14)
C19 C18 H18 . . 119.8
C17 C18 H18 . . 119.8
C20 C19 C18 . . 119.93(14)
C20 C19 H19 . . 120.0
C18 C19 H19 . . 120.0
C19 C20 C21 . . 120.25(15)
C19 C20 H20 . . 119.9
C21 C20 H20 . . 119.9
C16 C21 C20 . . 119.16(14)
C16 C21 H21 . . 120.4
C20 C21 H21 . . 120.4

loop_
_geom_bond_atom_site_label_1
_geom_bond_atom_site_label_2
_geom_bond_site_symmetry_2
_geom_bond_distance
O1 C9 . 1.2179(14)
O2 C13 . 1.3762(15)
O2 C16 . 1.3908(17)
O3 C6 . 1.3666(15)
O3 C7 . 1.4261(16)
C1 C6 . 1.3779(17)
C1 C2 . 1.4260(14)
C1 C9 . 1.5102(16)
C2 C1 7_556 1.4260(14)
C2 C3 . 1.431(2)
C3 C4 . 1.4122(15)
C3 C4 7_556 1.4123(15)
C4 C5 . 1.3575(19)
C4 H4 . 0.9500
C5 C6 . 1.4085(18)
C5 H5 . 0.9500
C7 C8 . 1.495(2)
C7 H7A . 0.9900
C7 H7B . 0.9900
C8 H8A . 0.9800
C8 H8B . 0.9800
C8 H8C . 0.9800
C9 C10 . 1.4844(16)
C10 C15 . 1.3932(17)
C10 C11 . 1.3951(16)
C11 C12 . 1.3796(17)
C11 H11 . 0.9500
C12 C13 . 1.3861(18)
C12 H12 . 0.9500
C13 C14 . 1.3873(18)
C14 C15 . 1.3836(18)
C14 H14 . 0.9500
C15 H15 . 0.9500
C16 C21 . 1.372(2)
C16 C17 . 1.379(2)
C17 C18 . 1.381(2)
C17 H17 . 0.9500
C18 C19 . 1.381(2)
C18 H18 . 0.9500
C19 C20 . 1.373(2)
C19 H19 . 0.9500
C20 C21 . 1.387(2)
C20 H20 . 0.9500
C21 H21 . 0.9500

loop_
_geom_torsion_atom_site_label_1
_geom_torsion_atom_site_label_2
_geom_torsion_atom_site_label_3
_geom_torsion_atom_site_label_4
_geom_torsion_site_symmetry_1
_geom_torsion_site_symmetry_4
_geom_torsion
C6 C1 C2 C1 . 7_556 179.65(11)
C9 C1 C2 C1 . 7_556 5.02(8)
C6 C1 C2 C3 . . -0.35(11)
C9 C1 C2 C3 . . -174.98(8)
C1 C2 C3 C4 . . 0.01(8)
C1 C2 C3 C4 7_556 . -179.99(8)
C1 C2 C3 C4 . 7_556 -179.99(8)
C1 C2 C3 C4 7_556 7_556 0.01(8)
C4 C3 C4 C5 7_556 . -179.74(14)
C2 C3 C4 C5 . . 0.26(14)
C3 C4 C5 C6 . . -0.19(18)
C7 O3 C6 C1 . . -152.93(12)
C7 O3 C6 C5 . . 30.86(18)
C2 C1 C6 O3 . . -175.83(9)
C9 C1 C6 O3 . . -0.83(15)
C2 C1 C6 C5 . . 0.44(17)
C9 C1 C6 C5 . . 175.43(11)
C4 C5 C6 O3 . . 175.81(11)
C4 C5 C6 C1 . . -0.16(19)
C6 O3 C7 C8 . . 160.39(13)
C6 C1 C9 O1 . . -108.07(13)
C2 C1 C9 O1 . . 66.76(15)
C6 C1 C9 C10 . . 71.29(14)
C2 C1 C9 C10 . . -113.88(11)
O1 C9 C10 C15 . . 6.28(18)
C1 C9 C10 C15 . . -173.06(11)
O1 C9 C10 C11 . . -172.33(12)
C1 C9 C10 C11 . . 8.33(17)
C15 C10 C11 C12 . . 0.23(19)
C9 C10 C11 C12 . . 178.86(11)
C10 C11 C12 C13 . . 0.3(2)
C16 O2 C13 C12 . . 161.46(13)
C16 O2 C13 C14 . . -21.4(2)
C11 C12 C13 O2 . . 176.82(12)
C11 C12 C13 C14 . . -0.4(2)
O2 C13 C14 C15 . . -176.99(13)
C12 C13 C14 C15 . . 0.0(2)
C13 C14 C15 C10 . . 0.5(2)
C11 C10 C15 C14 . . -0.62(19)
C9 C10 C15 C14 . . -179.28(12)
C13 O2 C16 C21 . . -71.80(18)
C13 O2 C16 C17 . . 113.82(15)
C21 C16 C17 C18 . . 0.2(2)
O2 C16 C17 C18 . . 174.48(13)
C16 C17 C18 C19 . . -0.7(2)
C17 C18 C19 C20 . . 0.9(2)
C18 C19 C20 C21 . . -0.6(2)
C17 C16 C21 C20 . . 0.1(2)
O2 C16 C21 C20 . . -174.12(12)
C19 C20 C21 C16 . . 0.1(2)
